data_4322914
loop_
_publ_author_name
'Berthold Kersting'
'Dieter Siebert'

_publ_contact_author
;
 Dr. Berthold Kersting
 Institut fuer Anorganische und Analytische Chemie
 Albertstr. 21
 79104 Freiburg
 Germany
;
_publ_contact_author_email kerstber@sun2.ruf.uni-freiburg.de
_publ_contact_author_fax '+49/(0)761/203 6001'
_publ_contact_author_phone '+49/(0)761/203 6116'
_publ_section_title
;
 First Examples of Dinickel Complexes Containing the N3Ni(\m2-SR)3NiN3
 Core. Synthesis and Crystal Structures of [L2Ni2][BPh4]2 and
 [L3Ni2][BPh4]2 (L = 2,6-Di(aminomethyl)-4-tert-butyl-thiophenolate)
;
_journal_name_full 'Inorganic Chemistry'
_journal_page_first 3820
_journal_page_last 3828
_journal_paper_doi 10.1021/ic980131p
_journal_volume 37
_journal_year 1998
_chemical_compound_source MeOH
_chemical_formula_structural
;
 [(2,6(CH2NH2)2-4-t-Bu-C6H2S)3Ni2][B(C6H5)4]2MeOH
;
_chemical_formula_sum 'C85 H101 B2 N6 Ni2 O S3'
_chemical_formula_weight 1457.94
_chemical_name_systematic
; 
 Tris(2,6-di(aminomethyl)-4-tert-butyl-thiophenolato)dinickel(III,II) 
 -di(tetraphenylborate)-methanol
;
_space_group_IT_number 14
_symmetry_cell_setting monoclinic
_symmetry_space_group_name_Hall '-P 2ybc'
_symmetry_space_group_name_H-M 'P 1 21/c 1'
_atom_sites_solution_hydrogens geom
_atom_sites_solution_primary direct
_atom_sites_solution_secondary difmap
_audit_creation_method SHELXL
_cell_angle_alpha 90.00
_cell_angle_beta 106.16(3)
_cell_angle_gamma 90.00
_cell_formula_units_Z 4
_cell_length_a 23.678(5)
_cell_length_b 20.090(4)
_cell_length_c 16.797(3)
_cell_measurement_temperature 213(2)
_cell_volume 7674(3)
_computing_structure_refinement 'SHELXL-93 (Sheldrick, 1993)'
_computing_structure_solution 'SHELXS-86 (Sheldrick, 1990)'
_diffrn_ambient_temperature 293(2)
_diffrn_measurement_device STOE-IPDS
_diffrn_measurement_method
;
 STOE IPDS MEASUREMENT AND DATA EVALUATION SUMMARY for NII
 EXPOSE   Date and time                             09-Dec-97  15:17
         Wavelength [A]                                     0.71073
         (First) exposure                                         1
         Tube power [kW]                                       1.75
         Tube voltage [kV]                                       50
         Tube current [mA]                                       35
         Collimator size [mm]                                   0.5
         Temperature [K]                                      213.0
         Detector distance [mm]                                70.0
         2theta range [degrees]                        8.1     52.1
         d(hkl) range [A]                            5.013    0.809
         Phi movement mode                                 Rotation
         Phi start [degrees]                                  160.0
         Phi end   [degrees]                                  360.0
         Phi incr. [degrees]                                    1.0
         Number of exposures                                    200
         Irradiation / exposure [min]                          4.00
         Measurement duration [h]                                27

 PROFILE  Profile function                                   Dynamic
         Smallest profile diameter [pixels]                      13
         Largest  profile diameter [pixels]                      17
         Chi^2 of fit [pixels^2]                                0.1

 INTEGRATE   
         Profile function                                   Dynamic
         Smallest profile diameter [pixels]                      13
         Largest  profile diameter [pixels]                      17
         Automated overlap check?                               Yes
         Overlap tolerance [pixel]                                0
         Exposure range                                     1   182
         Control reflections                               50   200
         I/sigma limit for control reflections                  8.0
         Crystal system                                   triclinic
         Lattice type                                             P
         Initial a     [A]                                    16.80
         Initial b     [A]                                    20.08
         Initial c     [A]                                    23.68
         Initial alpha [degrees]                              90.07
         Initial beta  [degrees]                             106.18
         Initial gamma [degrees]                              90.06
         Effective mosaic spread                              0.011
         Direction cosines?                                     Yes
         q vector mode (6 indices)?                              No

         Overlapped reflections                                   0
         Overloaded reflections                                  18
         Total number of stored reflections             55230  100%
         Reflections with Fo2 > 1 * sigma(Fo2)          43061   78%
         Reflections with Fo2 > 2 * sigma(Fo2)          37605   68%
         Reflections with Fo2 > 4 * sigma(Fo2)          30233   55%
         Mean Fo2/sigma(Fo2)                                   12.8

  SELECT   Minimum input  phi [degrees]                         160.0
         Maximum input  phi [degrees]                         342.0
         Minimum output phi [degrees]                         160.0
         Maximum output phi [degrees]                         342.0

         Minimum input  2theta [degrees]                        8.9
         Maximum input  2theta [degrees]                       52.0
         Minimum output 2theta [degrees]                        8.9
         Maximum output 2theta [degrees]                       52.0

         Minimum input  I/sigma(I)                              8.0
         Maximum input  I/sigma(I)                            910.3
         Minimum output I/sigma(I)                              8.0
         Maximum output I/sigma(I)                            910.3

         Minimum input  Chi^2 [A^-2]                       0.23E-08
         Maximum input  Chi^2 [A^-2]                       0.18E-03

  CELL     Number of reflections                                 5000

         Lattice                                        triclinic P

         A           [A]                            16.7966  0.0011
         B           [A]                            20.0905  0.0013
         C           [A]                            23.6785  0.0015
         Alpha       [degrees]                       89.968   0.007
         Beta        [degrees]                      106.158   0.007
         Gamma       [degrees]                       90.055   0.007

         Volume      [A^3]                                   7674.7

         Orientation [A^-1]         -0.023258  -0.044485  -0.015005
                                     0.057037  -0.019430   0.011979
                                    -0.006921  -0.011007   0.039556

  DECAY    Correction desired. Smooth factor:                       0
         First exposure number                                    1
         Last exposure number                                   182

         Number of stored reflections                         55230
         Direction cosines                                   Stored


;
_diffrn_radiation_monochromator graphite
_diffrn_radiation_source 'fine-focus sealed tube'
_diffrn_radiation_type MoK\a
_diffrn_radiation_wavelength 0.71073
_diffrn_reflns_av_R_equivalents 0.1148
_diffrn_reflns_av_sigmaI/netI 0.0760
_diffrn_reflns_limit_h_max 29
_diffrn_reflns_limit_h_min -29
_diffrn_reflns_limit_k_max 24
_diffrn_reflns_limit_k_min -24
_diffrn_reflns_limit_l_max 20
_diffrn_reflns_limit_l_min -20
_diffrn_reflns_number 54356
_diffrn_reflns_theta_max 26.01
_diffrn_reflns_theta_min 4.37
_exptl_absorpt_coefficient_mu 0.622
_exptl_absorpt_correction_T_max 0.98
_exptl_absorpt_correction_T_min 0.91
_exptl_absorpt_correction_type empirical
_exptl_crystal_colour black
_exptl_crystal_density_diffrn 1.262
_exptl_crystal_description blocks
_exptl_crystal_F_000 3100
_exptl_crystal_size_max 0.50
_exptl_crystal_size_mid 0.40
_exptl_crystal_size_min 0.15
_refine_diff_density_max 0.604
_refine_diff_density_min -0.480
_refine_diff_density_rms 0.061
_refine_ls_extinction_method none
_refine_ls_goodness_of_fit_all 0.999
_refine_ls_goodness_of_fit_obs 1.025
_refine_ls_hydrogen_treatment 'riding model'
_refine_ls_matrix_type full
_refine_ls_number_parameters 882
_refine_ls_number_reflns 14890
_refine_ls_number_restraints 0
_refine_ls_restrained_S_all 1.000
_refine_ls_restrained_S_obs 1.025
_refine_ls_R_factor_all 0.0730
_refine_ls_R_factor_obs 0.0504
_refine_ls_shift/esd_max -0.001
_refine_ls_shift/esd_mean 0.000
_refine_ls_structure_factor_coef Fsqd
_refine_ls_weighting_details 'w=1/[\s^2^(Fo^2^)+(0.0529P)^2^+6.4051P] where P=(Fo^2^+2Fc^2^)/3'
_refine_ls_weighting_scheme calc
_refine_ls_wR_factor_all 0.1360
_refine_ls_wR_factor_obs 0.1202
_reflns_number_observed 11240
_reflns_number_total 14892
_reflns_observed_criterion >2sigma(I)
_cod_data_source_file ic980131p_2.cif
_cod_data_source_block nii
_cod_depositor_comments
;
The following automatic conversions were performed:

'_symmetry_cell_setting' tag value 'monoclinic P' was replaced with
'monoclinic' value as specified in the replacement file
'/home/robertas/cod-tools/perl-scripts/inputs/replacement_values.lst'.

Automatic conversion script
Id: cif_fix_values 3143 2015-03-26 13:38:13Z robertas 

The following automatic conversions were performed:

'_refine_ls_weighting_scheme' value 'calc
w=1/[\s^2^(Fo^2^)+(0.0529P)^2^+6.4051P] where P=(Fo^2^+2Fc^2^)/3' was
changed to 'calc'. New tag '_refine_ls_weighting_details' was
created. The value of the new tag was set to
'w=1/[\s^2^(Fo^2^)+(0.0529P)^2^+6.4051P] where P=(Fo^2^+2Fc^2^)/3'.

Automatic conversion script
Id: cif_fix_values 3143 2015-03-26 13:38:13Z robertas 
;
_cod_original_cell_volume 7674.5(26)
_cod_database_code 4322914

loop_
_symmetry_equiv_pos_as_xyz
'x, y, z'
'-x, y+1/2, -z+1/2'
'-x, -y, -z'
'x, -y-1/2, z-1/2'

loop_
_atom_site_aniso_label
_atom_site_aniso_U_11
_atom_site_aniso_U_22
_atom_site_aniso_U_33
_atom_site_aniso_U_23
_atom_site_aniso_U_13
_atom_site_aniso_U_12
Ni1 0.0227(2) 0.0329(2) 0.0346(2) -0.0022(2) 0.00719(14) 0.00035(14)
Ni2 0.0223(2) 0.0315(2) 0.0380(2) -0.0008(2) 0.00582(14) -0.00059(14)
S1 0.0275(3) 0.0368(4) 0.0379(4) 0.0001(3) 0.0072(3) 0.0008(3)
C101 0.0321(14) 0.034(2) 0.040(2) 0.0065(13) 0.0113(12) 0.0015(12)
C102 0.0319(15) 0.040(2) 0.048(2) 0.0106(14) 0.0112(13) 0.0031(12)
C103 0.042(2) 0.034(2) 0.061(2) 0.011(2) 0.017(2) 0.0058(13)
C104 0.043(2) 0.038(2) 0.046(2) 0.0056(14) 0.0167(14) -0.0012(13)
C105 0.038(2) 0.038(2) 0.041(2) 0.0031(14) 0.0135(13) -0.0044(13)
C106 0.0343(15) 0.035(2) 0.040(2) 0.0037(13) 0.0123(13) -0.0014(12)
C107 0.035(2) 0.040(2) 0.054(2) 0.0122(15) 0.0086(14) 0.0067(13)
N1 0.0298(12) 0.0379(14) 0.048(2) -0.0010(12) 0.0135(11) 0.0021(10)
C108 0.051(2) 0.033(2) 0.064(2) -0.001(2) 0.024(2) -0.0008(14)
C109 0.0272(14) 0.038(2) 0.058(2) 0.0009(15) 0.0108(13) -0.0054(12)
N2 0.0261(12) 0.0369(14) 0.048(2) 0.0019(12) 0.0015(11) -0.0003(10)
C110 0.105(4) 0.040(2) 0.141(5) -0.002(3) 0.075(4) -0.007(2)
C111 0.083(3) 0.042(2) 0.116(4) -0.004(3) 0.017(3) 0.007(2)
C112 0.110(4) 0.053(3) 0.088(4) -0.014(2) 0.023(3) 0.002(3)
S2 0.0257(3) 0.0329(4) 0.0369(4) -0.0025(3) 0.0081(3) -0.0001(3)
C201 0.0318(14) 0.0293(15) 0.041(2) -0.0029(12) 0.0124(12) -0.0001(11)
C202 0.0314(14) 0.033(2) 0.044(2) -0.0019(13) 0.0126(13) 0.0001(12)
C203 0.039(2) 0.038(2) 0.037(2) -0.0068(13) 0.0094(13) -0.0029(13)
C204 0.044(2) 0.032(2) 0.051(2) -0.0060(14) 0.0200(15) -0.0039(13)
C205 0.038(2) 0.035(2) 0.057(2) -0.0078(15) 0.0216(15) 0.0032(13)
C206 0.0336(15) 0.032(2) 0.049(2) -0.0013(13) 0.0132(13) 0.0015(12)
C207 0.0276(14) 0.042(2) 0.041(2) -0.0107(14) 0.0079(12) -0.0022(12)
N3 0.0256(11) 0.0434(15) 0.0383(15) -0.0058(11) 0.0057(10) 0.0032(10)
C208 0.060(2) 0.049(2) 0.063(2) -0.024(2) 0.034(2) -0.012(2)
C209 0.0303(15) 0.039(2) 0.056(2) -0.0072(15) 0.0136(14) 0.0071(12)
N4 0.0257(11) 0.0413(14) 0.046(2) -0.0027(12) 0.0091(10) -0.0003(10)
S3 0.0286(3) 0.0336(4) 0.0383(4) -0.0016(3) 0.0061(3) -0.0022(3)
C301 0.0347(14) 0.035(2) 0.030(2) -0.0041(12) 0.0091(12) -0.0007(12)
C302 0.0318(14) 0.040(2) 0.033(2) -0.0070(13) 0.0101(12) -0.0002(12)
C303 0.036(2) 0.043(2) 0.038(2) -0.0036(14) 0.0145(13) -0.0054(13)
C304 0.044(2) 0.041(2) 0.034(2) -0.0049(14) 0.0121(13) -0.0040(13)
C305 0.043(2) 0.040(2) 0.033(2) 0.0003(13) 0.0069(13) 0.0052(13)
C306 0.0320(14) 0.044(2) 0.034(2) -0.0046(13) 0.0058(12) 0.0004(12)
C307 0.0308(14) 0.045(2) 0.038(2) -0.0017(13) 0.0130(12) 0.0020(12)
N5 0.0267(11) 0.0405(14) 0.0339(14) -0.0028(11) 0.0076(10) -0.0005(10)
C308 0.055(2) 0.044(2) 0.052(2) 0.004(2) 0.016(2) -0.005(2)
C309 0.033(2) 0.051(2) 0.038(2) 0.0006(15) 0.0010(13) -0.0013(13)
N6 0.0303(12) 0.0420(15) 0.046(2) 0.0021(12) 0.0081(11) 0.0017(11)
C310 0.076(3) 0.062(3) 0.072(3) 0.027(2) 0.017(2) 0.000(2)
C311 0.087(3) 0.068(3) 0.075(3) 0.011(2) 0.044(3) -0.006(2)
C312 0.090(3) 0.045(2) 0.073(3) 0.006(2) 0.011(2) -0.017(2)
B1 0.033(2) 0.047(2) 0.040(2) -0.004(2) 0.0093(14) -0.0025(15)
C401 0.0320(15) 0.051(2) 0.041(2) -0.0031(15) 0.0058(13) 0.0016(13)
C402 0.0322(15) 0.054(2) 0.046(2) 0.000(2) 0.0049(13) 0.0069(14)
C403 0.033(2) 0.050(2) 0.056(2) -0.005(2) -0.0023(15) 0.0106(14)
C404 0.054(2) 0.068(3) 0.058(3) -0.019(2) 0.002(2) 0.015(2)
C405 0.073(3) 0.079(3) 0.054(3) -0.012(2) 0.027(2) 0.011(2)
C406 0.058(2) 0.071(3) 0.059(2) -0.008(2) 0.028(2) -0.002(2)
C407 0.0356(15) 0.041(2) 0.037(2) -0.0091(13) 0.0107(13) -0.0056(13)
C408 0.037(2) 0.053(2) 0.040(2) -0.006(2) 0.0110(14) -0.0015(14)
C409 0.040(2) 0.063(2) 0.052(2) -0.011(2) 0.015(2) 0.001(2)
C410 0.041(2) 0.069(3) 0.057(2) -0.013(2) 0.021(2) -0.009(2)
C411 0.057(2) 0.068(3) 0.052(2) 0.003(2) 0.025(2) -0.011(2)
C412 0.044(2) 0.054(2) 0.050(2) 0.004(2) 0.016(2) -0.003(2)
C413 0.0294(14) 0.052(2) 0.047(2) 0.000(2) 0.0117(13) -0.0021(13)
C414 0.039(2) 0.064(2) 0.048(2) 0.006(2) 0.0108(15) -0.010(2)
C415 0.048(2) 0.082(3) 0.054(2) 0.019(2) 0.014(2) -0.007(2)
C416 0.056(2) 0.066(3) 0.078(3) 0.024(2) 0.024(2) 0.004(2)
C417 0.062(2) 0.054(2) 0.072(3) 0.003(2) 0.021(2) -0.001(2)
C418 0.047(2) 0.051(2) 0.056(2) 0.002(2) 0.016(2) 0.001(2)
C419 0.036(2) 0.036(2) 0.049(2) 0.0027(14) 0.0084(14) -0.0037(13)
C420 0.049(2) 0.052(2) 0.047(2) -0.002(2) 0.006(2) -0.002(2)
C421 0.064(2) 0.055(2) 0.049(2) 0.003(2) -0.003(2) -0.012(2)
C422 0.047(2) 0.060(3) 0.070(3) 0.012(2) -0.014(2) -0.012(2)
C423 0.036(2) 0.061(3) 0.082(3) 0.005(2) 0.002(2) 0.001(2)
C424 0.040(2) 0.050(2) 0.062(2) -0.002(2) 0.009(2) 0.0005(15)
B2 0.034(2) 0.038(2) 0.038(2) -0.0010(15) 0.0097(14) 0.0021(14)
C501 0.0348(15) 0.034(2) 0.047(2) 0.0008(13) 0.0125(13) 0.0009(12)
C502 0.041(2) 0.054(2) 0.062(2) -0.013(2) 0.017(2) -0.001(2)
C503 0.052(2) 0.070(3) 0.092(3) -0.028(2) 0.031(2) 0.001(2)
C504 0.041(2) 0.061(3) 0.109(4) -0.009(2) 0.027(2) 0.011(2)
C505 0.033(2) 0.057(2) 0.082(3) 0.013(2) 0.006(2) 0.005(2)
C506 0.036(2) 0.045(2) 0.053(2) 0.006(2) 0.0088(14) -0.0020(14)
C507 0.0326(14) 0.041(2) 0.038(2) -0.0012(13) 0.0141(13) -0.0028(12)
C508 0.0335(15) 0.045(2) 0.045(2) -0.0001(15) 0.0117(13) -0.0029(13)
C509 0.036(2) 0.061(2) 0.048(2) 0.007(2) 0.0082(14) -0.0048(15)
C510 0.047(2) 0.064(2) 0.045(2) -0.003(2) 0.009(2) -0.020(2)
C511 0.061(2) 0.048(2) 0.057(2) -0.003(2) 0.015(2) -0.018(2)
C512 0.046(2) 0.040(2) 0.054(2) 0.005(2) 0.011(2) -0.0033(14)
C513 0.0243(13) 0.041(2) 0.050(2) 0.0005(14) 0.0064(12) 0.0008(12)
C514 0.0306(15) 0.045(2) 0.054(2) 0.006(2) 0.0032(14) -0.0040(13)
C515 0.031(2) 0.050(2) 0.072(3) 0.016(2) 0.004(2) -0.0022(14)
C516 0.037(2) 0.037(2) 0.103(4) 0.009(2) 0.007(2) -0.0013(14)
C517 0.038(2) 0.042(2) 0.088(3) -0.008(2) 0.017(2) 0.0017(14)
C518 0.032(2) 0.044(2) 0.061(2) -0.008(2) 0.0121(15) -0.0011(13)
C519 0.0352(15) 0.041(2) 0.042(2) -0.0052(14) 0.0101(13) -0.0046(13)
C520 0.047(2) 0.046(2) 0.057(2) -0.010(2) 0.022(2) -0.0075(15)
C521 0.070(3) 0.066(3) 0.061(3) -0.018(2) 0.037(2) -0.017(2)
C522 0.080(3) 0.086(3) 0.042(2) -0.009(2) 0.022(2) -0.029(3)
C523 0.055(2) 0.079(3) 0.054(2) 0.017(2) 0.008(2) -0.008(2)
C524 0.042(2) 0.059(2) 0.048(2) 0.010(2) 0.014(2) -0.001(2)

loop_
_atom_site_label
_atom_site_type_symbol
_atom_site_fract_x
_atom_site_fract_y
_atom_site_fract_z
_atom_site_U_iso_or_equiv
_atom_site_thermal_displace_type
_atom_site_occupancy
_atom_site_calc_flag
_atom_site_refinement_flags
_atom_site_disorder_group
Ni1 Ni 0.319587(14) 0.40959(2) 0.26724(2) 0.03022(10) Uani 1 d . .
Ni2 Ni 0.187463(14) 0.43618(2) 0.19928(2) 0.03113(10) Uani 1 d . .
S1 S 0.23975(3) 0.37666(4) 0.31836(5) 0.0345(2) Uani 1 d . .
C101 C 0.22819(12) 0.29278(15) 0.2871(2) 0.0348(6) Uani 1 d . .
C102 C 0.27524(13) 0.2479(2) 0.3014(2) 0.0401(7) Uani 1 d . .
C103 C 0.26422(15) 0.1813(2) 0.2806(2) 0.0454(8) Uani 1 d . .
H13 H 0.29575(15) 0.1519(2) 0.2902(2) 0.080 Uiso 1 calc R .
C104 C 0.20794(14) 0.1570(2) 0.2461(2) 0.0415(7) Uani 1 d . .
C105 C 0.16172(14) 0.2026(2) 0.2309(2) 0.0387(7) Uani 1 d . .
H15 H 0.12357(14) 0.1877(2) 0.2071(2) 0.080 Uiso 1 calc R .
C106 C 0.17104(13) 0.2697(2) 0.2504(2) 0.0360(7) Uani 1 d . .
C107 C 0.33750(13) 0.2699(2) 0.3396(2) 0.0433(8) Uani 1 d . .
H17A H 0.34023(13) 0.2926(2) 0.3916(2) 0.080 Uiso 1 calc R .
H17B H 0.36306(13) 0.2313(2) 0.3514(2) 0.080 Uiso 1 calc R .
N1 N 0.35723(10) 0.31567(13) 0.2826(2) 0.0381(6) Uani 1 d . .
H1A H 0.34957(10) 0.29611(13) 0.2325(2) 0.080 Uiso 1 calc R .
H1B H 0.39648(10) 0.32043(13) 0.3017(2) 0.080 Uiso 1 calc R .
C108 C 0.1955(2) 0.0837(2) 0.2234(3) 0.0480(8) Uani 1 d . .
C109 C 0.11989(13) 0.3167(2) 0.2299(2) 0.0413(7) Uani 1 d . .
H19A H 0.08355(13) 0.2918(2) 0.2106(2) 0.080 Uiso 1 calc R .
H19B H 0.11869(13) 0.3412(2) 0.2792(2) 0.080 Uiso 1 calc R .
N2 N 0.12547(10) 0.36424(13) 0.1642(2) 0.0389(6) Uani 1 d . .
H2A H 0.09041(10) 0.38413(13) 0.1432(2) 0.080 Uiso 1 calc R .
H2B H 0.13330(10) 0.34065(13) 0.1229(2) 0.080 Uiso 1 calc R .
C110 C 0.1503(2) 0.0563(2) 0.2622(4) 0.087(2) Uani 1 d . .
H10A H 0.1147(2) 0.0818(2) 0.2444(4) 0.080 Uiso 1 d R .
H10B H 0.1422(2) 0.0107(2) 0.2458(4) 0.080 Uiso 1 d R .
H10C H 0.1653(2) 0.0588(2) 0.3214(4) 0.080 Uiso 1 d R .
C111 C 0.2509(2) 0.0407(2) 0.2536(4) 0.0827(15) Uani 1 d . .
H11A H 0.2652(2) 0.0436(2) 0.3129(4) 0.080 Uiso 1 d R .
H11B H 0.2419(2) -0.0048(2) 0.2377(4) 0.080 Uiso 1 d R .
H11C H 0.2804(2) 0.0569(2) 0.2291(4) 0.080 Uiso 1 d R .
C112 C 0.1738(3) 0.0780(2) 0.1304(3) 0.0846(15) Uani 1 d . .
H12A H 0.1388(3) 0.1042(2) 0.1103(3) 0.080 Uiso 1 d R .
H12B H 0.2036(3) 0.0939(2) 0.1066(3) 0.080 Uiso 1 d R .
H12C H 0.1652(3) 0.0322(2) 0.1151(3) 0.080 Uiso 1 d R .
S2 S 0.26454(3) 0.50912(4) 0.24390(5) 0.0320(2) Uani 1 d . .
C201 C 0.26272(12) 0.53631(15) 0.3426(2) 0.0336(6) Uani 1 d . .
C202 C 0.31496(12) 0.5402(2) 0.4076(2) 0.0356(7) Uani 1 d . .
C203 C 0.31375(14) 0.5705(2) 0.4812(2) 0.0382(7) Uani 1 d . .
H23 H 0.34861(14) 0.5739(2) 0.5235(2) 0.080 Uiso 1 calc R .
C204 C 0.26251(14) 0.5960(2) 0.4942(2) 0.0408(7) Uani 1 d . .
C205 C 0.21074(14) 0.5885(2) 0.4306(2) 0.0417(7) Uani 1 d . .
H25 H 0.17563(14) 0.6033(2) 0.4390(2) 0.080 Uiso 1 calc R .
C206 C 0.20969(13) 0.5598(2) 0.3551(2) 0.0377(7) Uani 1 d . .
C207 C 0.37270(12) 0.5141(2) 0.3994(2) 0.0372(7) Uani 1 d . .
H27A H 0.38208(12) 0.5361(2) 0.3532(2) 0.080 Uiso 1 calc R .
H27B H 0.40357(12) 0.5245(2) 0.4493(2) 0.080 Uiso 1 calc R .
N3 N 0.37075(10) 0.44127(13) 0.3858(2) 0.0364(6) Uani 1 d . .
H3A H 0.35642(10) 0.42196(13) 0.4244(2) 0.080 Uiso 1 calc R .
H3B H 0.40778(10) 0.42649(13) 0.3936(2) 0.080 Uiso 1 calc R .
C208 C 0.2637(2) 0.6332(2) 0.5741(3) 0.0539(9) Uani 1 d . .
C209 C 0.15266(13) 0.5558(2) 0.2875(2) 0.0413(7) Uani 1 d . .
H29A H 0.12194(13) 0.5774(2) 0.3061(2) 0.080 Uiso 1 calc R .
H29B H 0.15669(13) 0.5796(2) 0.2391(2) 0.080 Uiso 1 calc R .
N4 N 0.13530(10) 0.48620(13) 0.2642(2) 0.0378(6) Uani 1 d . .
H4A H 0.09774(10) 0.48599(13) 0.2326(2) 0.080 Uiso 1 calc R .
H4B H 0.13668(10) 0.46315(13) 0.3106(2) 0.080 Uiso 1 calc R .
C210 C 0.2071(3) 0.6347(3) 0.5969(4) 0.0466(15) Uiso 0.601(8) d P 1
H10D H 0.1775(3) 0.6566(3) 0.5541(4) 0.080 Uiso 0.601(8) d PR 1
H10E H 0.1948(3) 0.5900(3) 0.6034(4) 0.080 Uiso 0.601(8) d PR 1
H10F H 0.2127(3) 0.6584(3) 0.6481(4) 0.080 Uiso 0.601(8) d PR 1
C211 C 0.3091(3) 0.5946(4) 0.6531(5) 0.064(2) Uiso 0.601(8) d P 1
H11D H 0.3102(3) 0.6175(4) 0.7036(5) 0.080 Uiso 0.601(8) d PR 1
H11E H 0.2958(3) 0.5497(4) 0.6561(5) 0.080 Uiso 0.601(8) d PR 1
H11F H 0.3478(3) 0.5939(4) 0.6454(5) 0.080 Uiso 0.601(8) d PR 1
C212 C 0.2902(4) 0.6985(4) 0.5737(5) 0.073(2) Uiso 0.601(8) d P 1
H12D H 0.2661(4) 0.7244(4) 0.5290(5) 0.080 Uiso 0.601(8) d PR 1
H12E H 0.2934(4) 0.7207(4) 0.6253(5) 0.080 Uiso 0.601(8) d PR 1
H12F H 0.3286(4) 0.6933(4) 0.5659(5) 0.080 Uiso 0.601(8) d PR 1
C213 C 0.2213(7) 0.6017(9) 0.6114(10) 0.098(5) Uiso 0.399(8) d P 2
H13A H 0.2350(7) 0.5595(9) 0.6360(10) 0.080 Uiso 0.399(8) d PR 2
H13B H 0.2134(7) 0.6306(9) 0.6527(10) 0.080 Uiso 0.399(8) d PR 2
H13C H 0.1859(7) 0.5954(9) 0.5673(10) 0.080 Uiso 0.399(8) d PR 2
C214 C 0.3181(5) 0.6537(7) 0.6206(8) 0.074(4) Uiso 0.399(8) d P 2
H14A H 0.3406(5) 0.6155(7) 0.6452(8) 0.080 Uiso 0.399(8) d PR 2
H14B H 0.3376(5) 0.6758(7) 0.5850(8) 0.080 Uiso 0.399(8) d PR 2
H14C H 0.3146(5) 0.6837(7) 0.6634(8) 0.080 Uiso 0.399(8) d PR 2
C215 C 0.2281(6) 0.7049(7) 0.5367(9) 0.082(4) Uiso 0.399(8) d P 2
H15A H 0.2534(6) 0.7302(7) 0.5124(9) 0.080 Uiso 0.399(8) d PR 2
H15B H 0.1921(6) 0.6950(7) 0.4952(9) 0.080 Uiso 0.399(8) d PR 2
H15C H 0.2197(6) 0.7302(7) 0.5805(9) 0.080 Uiso 0.399(8) d PR 2
S3 S 0.25394(3) 0.38432(4) 0.12996(5) 0.0341(2) Uani 1 d . .
C301 C 0.26978(13) 0.45105(15) 0.0703(2) 0.0332(6) Uani 1 d . .
C302 C 0.32833(12) 0.4669(2) 0.0745(2) 0.0348(6) Uani 1 d . .
C303 C 0.33999(13) 0.5199(2) 0.0287(2) 0.0382(7) Uani 1 d . .
H33 H 0.37897(13) 0.5299(2) 0.0323(2) 0.080 Uiso 1 calc R .
C304 C 0.29614(14) 0.5588(2) -0.0221(2) 0.0396(7) Uani 1 d . .
C305 C 0.23849(14) 0.5423(2) -0.0249(2) 0.0396(7) Uani 1 d . .
H35 H 0.20803(14) 0.5676(2) -0.0582(2) 0.080 Uiso 1 calc R .
C306 C 0.22459(13) 0.4896(2) 0.0202(2) 0.0373(7) Uani 1 d . .
C307 C 0.37897(13) 0.4290(2) 0.1298(2) 0.0371(7) Uani 1 d . .
H37A H 0.37228(13) 0.3816(2) 0.1212(2) 0.080 Uiso 1 calc R .
H37B H 0.41494(13) 0.4403(2) 0.1160(2) 0.080 Uiso 1 calc R .
N5 N 0.38521(10) 0.44563(13) 0.2177(2) 0.0339(5) Uani 1 d . .
H5A H 0.38638(10) 0.49024(13) 0.2230(2) 0.080 Uiso 1 calc R .
H5B H 0.42000(10) 0.42975(13) 0.2485(2) 0.080 Uiso 1 calc R .
C308 C 0.3128(2) 0.6178(2) -0.0687(2) 0.0502(8) Uani 1 d . .
C309 C 0.16134(13) 0.4752(2) 0.0146(2) 0.0427(7) Uani 1 d . .
H39A H 0.13617(13) 0.5003(2) -0.0309(2) 0.080 Uiso 1 calc R .
H39B H 0.15354(13) 0.4282(2) 0.0033(2) 0.080 Uiso 1 calc R .
N6 N 0.14733(11) 0.49311(14) 0.0928(2) 0.0398(6) Uani 1 d . .
H6A H 0.10811(11) 0.49026(14) 0.0837(2) 0.080 Uiso 1 calc R .
H6B H 0.15738(11) 0.53599(14) 0.1042(2) 0.080 Uiso 1 calc R .
C310 C 0.2589(2) 0.6517(2) -0.1251(3) 0.0707(12) Uani 1 d . .
H10G H 0.2382(2) 0.6206(2) -0.1664(3) 0.080 Uiso 1 d R .
H10H H 0.2335(2) 0.6661(2) -0.0927(3) 0.080 Uiso 1 d R .
H10I H 0.2707(2) 0.6894(2) -0.1516(3) 0.080 Uiso 1 d R .
C311 C 0.3534(2) 0.5952(2) -0.1199(3) 0.0723(12) Uani 1 d . .
H11G H 0.3328(2) 0.5640(2) -0.1611(3) 0.080 Uiso 1 d R .
H11H H 0.3651(2) 0.6329(2) -0.1467(3) 0.080 Uiso 1 d R .
H11I H 0.3876(2) 0.5743(2) -0.0843(3) 0.080 Uiso 1 d R .
C312 C 0.3461(2) 0.6680(2) -0.0034(3) 0.0716(12) Uani 1 d . .
H12G H 0.3206(2) 0.6824(2) 0.0288(3) 0.080 Uiso 1 d R .
H12H H 0.3803(2) 0.6471(2) 0.0323(3) 0.080 Uiso 1 d R .
H12I H 0.3578(2) 0.7057(2) -0.0301(3) 0.080 Uiso 1 d R .
B1 B -0.03577(15) 0.2867(2) 0.0064(2) 0.0402(8) Uani 1 d . .
C401 C -0.03549(13) 0.3510(2) 0.0683(2) 0.0422(7) Uani 1 d . .
C402 C -0.00829(14) 0.4108(2) 0.0603(2) 0.0452(8) Uani 1 d . .
H402 H 0.01232(14) 0.4137(2) 0.0207(2) 0.080 Uiso 1 calc R .
C403 C -0.01025(14) 0.4673(2) 0.1090(2) 0.0493(9) Uani 1 d . .
H403 H 0.00803(14) 0.5066(2) 0.1005(2) 0.080 Uiso 1 calc R .
C404 C -0.0394(2) 0.4639(2) 0.1691(3) 0.0628(11) Uani 1 d . .
H404 H -0.0400(2) 0.5003(2) 0.2031(3) 0.080 Uiso 1 calc R .
C405 C -0.0677(2) 0.4061(2) 0.1781(3) 0.0667(11) Uani 1 d . .
H405 H -0.0880(2) 0.4035(2) 0.2182(3) 0.080 Uiso 1 calc R .
C406 C -0.0664(2) 0.3512(2) 0.1281(3) 0.0600(10) Uani 1 d . .
H406 H -0.0870(2) 0.3132(2) 0.1348(3) 0.080 Uiso 1 calc R .
C407 C 0.02649(13) 0.2866(2) -0.0202(2) 0.0377(7) Uani 1 d . .
C408 C 0.07549(14) 0.2498(2) 0.0229(2) 0.0435(8) Uani 1 d . .
H408 H 0.07208(14) 0.2229(2) 0.0664(2) 0.080 Uiso 1 calc R .
C409 C 0.12883(15) 0.2513(2) 0.0043(2) 0.0513(9) Uani 1 d . .
H409 H 0.16030(15) 0.2264(2) 0.0358(2) 0.080 Uiso 1 calc R .
C410 C 0.1355(2) 0.2892(2) -0.0602(2) 0.0540(9) Uani 1 d . .
H410 H 0.1712(2) 0.2900(2) -0.0732(2) 0.080 Uiso 1 calc R .
C411 C 0.0885(2) 0.3259(2) -0.1051(3) 0.0572(10) Uani 1 d . .
H411 H 0.0922(2) 0.3515(2) -0.1495(3) 0.080 Uiso 1 calc R .
C412 C 0.0353(2) 0.3249(2) -0.0850(2) 0.0492(8) Uani 1 d . .
H412 H 0.0045(2) 0.3509(2) -0.1159(2) 0.080 Uiso 1 calc R .
C413 C -0.03896(13) 0.2143(2) 0.0510(2) 0.0426(7) Uani 1 d . .
C414 C -0.01930(14) 0.2023(2) 0.1361(2) 0.0505(9) Uani 1 d . .
H414 H -0.00849(14) 0.2386(2) 0.1716(2) 0.080 Uiso 1 calc R .
C415 C -0.0151(2) 0.1391(2) 0.1706(3) 0.0614(11) Uani 1 d . .
H415 H -0.0018(2) 0.1338(2) 0.2278(3) 0.080 Uiso 1 calc R .
C416 C -0.0305(2) 0.0843(2) 0.1203(3) 0.0657(12) Uani 1 d . .
H416 H -0.0269(2) 0.0416(2) 0.1428(3) 0.080 Uiso 1 calc R .
C417 C -0.0514(2) 0.0936(2) 0.0362(3) 0.0621(10) Uani 1 d . .
H417 H -0.0627(2) 0.0571(2) 0.0014(3) 0.080 Uiso 1 calc R .
C418 C -0.0559(2) 0.1572(2) 0.0028(3) 0.0511(9) Uani 1 d . .
H418 H -0.0708(2) 0.1621(2) -0.0543(3) 0.080 Uiso 1 calc R .
C419 C -0.09297(13) 0.2952(2) -0.0752(2) 0.0412(7) Uani 1 d . .
C420 C -0.0957(2) 0.2679(2) -0.1528(2) 0.0505(8) Uani 1 d . .
H420 H -0.0625(2) 0.2468(2) -0.1601(2) 0.080 Uiso 1 calc R .
C421 C -0.1459(2) 0.2709(2) -0.2195(3) 0.0596(10) Uani 1 d . .
H421 H -0.1458(2) 0.2519(2) -0.2699(3) 0.080 Uiso 1 calc R .
C422 C -0.1957(2) 0.3015(2) -0.2114(3) 0.0652(12) Uani 1 d . .
H422 H -0.2295(2) 0.3030(2) -0.2558(3) 0.080 Uiso 1 calc R .
C423 C -0.1950(2) 0.3300(2) -0.1369(3) 0.0626(11) Uani 1 d . .
H423 H -0.2284(2) 0.3513(2) -0.1308(3) 0.080 Uiso 1 calc R .
C424 C -0.14481(15) 0.3271(2) -0.0709(3) 0.0517(9) Uani 1 d . .
H424 H -0.14540(15) 0.3472(2) -0.0212(3) 0.080 Uiso 1 calc R .
B2 B 0.46524(15) 0.4050(2) 0.7171(2) 0.0368(7) Uani 1 d . .
C501 C 0.52521(13) 0.3731(2) 0.7010(2) 0.0383(7) Uani 1 d . .
C502 C 0.5273(2) 0.3421(2) 0.6274(3) 0.0514(9) Uani 1 d . .
H502 H 0.4925(2) 0.3378(2) 0.5850(3) 0.080 Uiso 1 calc R .
C503 C 0.5789(2) 0.3176(2) 0.6148(3) 0.0691(12) Uani 1 d . .
H503 H 0.5782(2) 0.2978(2) 0.5645(3) 0.080 Uiso 1 calc R .
C504 C 0.6304(2) 0.3223(2) 0.6757(3) 0.0690(12) Uani 1 d . .
H504 H 0.6649(2) 0.3052(2) 0.6677(3) 0.080 Uiso 1 calc R .
C505 C 0.63076(15) 0.3529(2) 0.7493(3) 0.0593(10) Uani 1 d . .
H505 H 0.66570(15) 0.3562(2) 0.7915(3) 0.080 Uiso 1 calc R .
C506 C 0.57928(14) 0.3788(2) 0.7608(2) 0.0456(8) Uani 1 d . .
H506 H 0.58087(14) 0.4007(2) 0.8101(2) 0.080 Uiso 1 calc R .
C507 C 0.40563(13) 0.3768(2) 0.6492(2) 0.0364(7) Uani 1 d . .
C508 C 0.36080(13) 0.4169(2) 0.6024(2) 0.0412(7) Uani 1 d . .
H508 H 0.36505(13) 0.4628(2) 0.6075(2) 0.080 Uiso 1 calc R .
C509 C 0.30967(14) 0.3912(2) 0.5483(2) 0.0491(8) Uani 1 d . .
H509 H 0.28095(14) 0.4200(2) 0.5178(2) 0.080 Uiso 1 calc R .
C510 C 0.3016(2) 0.3237(2) 0.5396(2) 0.0528(9) Uani 1 d . .
H510 H 0.2675(2) 0.3063(2) 0.5038(2) 0.080 Uiso 1 calc R .
C511 C 0.3452(2) 0.2822(2) 0.5856(2) 0.0555(9) Uani 1 d . .
H511 H 0.3403(2) 0.2363(2) 0.5806(2) 0.080 Uiso 1 calc R .
C512 C 0.39583(15) 0.3078(2) 0.6386(2) 0.0475(8) Uani 1 d . .
H512 H 0.42443(15) 0.2785(2) 0.6683(2) 0.080 Uiso 1 calc R .
C513 C 0.47092(12) 0.4863(2) 0.7062(2) 0.0390(7) Uani 1 d . .
C514 C 0.47712(13) 0.5112(2) 0.6306(2) 0.0450(8) Uani 1 d . .
H514 H 0.47861(13) 0.4811(2) 0.5893(2) 0.080 Uiso 1 calc R .
C515 C 0.48113(14) 0.5791(2) 0.6149(3) 0.0531(10) Uani 1 d . .
H515 H 0.48476(14) 0.5933(2) 0.5639(3) 0.080 Uiso 1 calc R .
C516 C 0.47966(15) 0.6252(2) 0.6761(3) 0.0611(11) Uani 1 d . .
H516 H 0.48194(15) 0.6706(2) 0.6663(3) 0.080 Uiso 1 calc R .
C517 C 0.47478(15) 0.6028(2) 0.7513(3) 0.0559(10) Uani 1 d . .
H517 H 0.47424(15) 0.6332(2) 0.7928(3) 0.080 Uiso 1 calc R .
C518 C 0.47064(13) 0.5353(2) 0.7659(2) 0.0460(8) Uani 1 d . .
H518 H 0.46755(13) 0.5218(2) 0.8175(2) 0.080 Uiso 1 calc R .
C519 C 0.45835(13) 0.3830(2) 0.8083(2) 0.0396(7) Uani 1 d . .
C520 C 0.4159(2) 0.4131(2) 0.8406(2) 0.0482(8) Uani 1 d . .
H520 H 0.3922(2) 0.4463(2) 0.8099(2) 0.080 Uiso 1 calc R .
C521 C 0.4080(2) 0.3952(2) 0.9166(3) 0.0619(11) Uani 1 d . .
H521 H 0.3799(2) 0.4170(2) 0.9361(3) 0.080 Uiso 1 calc R .
C522 C 0.4412(2) 0.3459(3) 0.9629(3) 0.0682(12) Uani 1 d . .
H522 H 0.4365(2) 0.3346(3) 1.0143(3) 0.080 Uiso 1 calc R .
C523 C 0.4817(2) 0.3135(2) 0.9323(3) 0.0641(11) Uani 1 d . .
H523 H 0.5038(2) 0.2789(2) 0.9624(3) 0.080 Uiso 1 calc R .
C524 C 0.48989(15) 0.3319(2) 0.8567(2) 0.0494(8) Uani 1 d . .
H524 H 0.51767(15) 0.3090(2) 0.8375(2) 0.080 Uiso 1 calc R .
O O 0.1079(2) 0.4073(2) 0.4033(3) 0.1009(12) Uiso 1 d . .
H1 H 0.1155(9) 0.4429(19) 0.4280(42) 0.151 Uiso 1 calc R .
C1 C 0.0512(3) 0.3921(4) 0.3934(5) 0.114(2) Uiso 1 d . .
H1A H 0.0451(6) 0.3457(7) 0.3804(35) 0.171 Uiso 1 calc R .
H1B H 0.0270(3) 0.4182(20) 0.3490(23) 0.171 Uiso 1 calc R .
H1C H 0.0410(7) 0.4016(27) 0.4437(12) 0.171 Uiso 1 calc R .

loop_
_atom_type_symbol
_atom_type_description
_atom_type_scat_dispersion_real
_atom_type_scat_dispersion_imag
_atom_type_scat_source
C C 0.0033 0.0016 'International Tables Vol C Tables 4.2.6.8 and 6.1.1.4'
H H 0.0000 0.0000 'International Tables Vol C Tables 4.2.6.8 and 6.1.1.4'
B B 0.0013 0.0007 'International Tables Vol C Tables 4.2.6.8 and 6.1.1.4'
N N 0.0061 0.0033 'International Tables Vol C Tables 4.2.6.8 and 6.1.1.4'
O O 0.0106 0.0060 'International Tables Vol C Tables 4.2.6.8 and 6.1.1.4'
S S 0.1246 0.1234 'International Tables Vol C Tables 4.2.6.8 and 6.1.1.4'
Ni Ni 0.3393 1.1124 'International Tables Vol C Tables 4.2.6.8 and 6.1.1.4'

loop_
_geom_angle_atom_site_label_1
_geom_angle_atom_site_label_2
_geom_angle_atom_site_label_3
_geom_angle
_geom_angle_site_symmetry_1
_geom_angle_site_symmetry_3
_geom_angle_publ_flag
N1 Ni1 N3 92.46(11) . . ?
N1 Ni1 N5 91.35(10) . . ?
N3 Ni1 N5 88.60(10) . . ?
N1 Ni1 S2 172.34(7) . . ?
N3 Ni1 S2 92.66(7) . . ?
N5 Ni1 S2 94.47(7) . . ?
N1 Ni1 S1 93.40(7) . . ?
N5 Ni1 S1 174.99(7) . . ?
N3 Ni1 S1 92.77(7) . . ?
S2 Ni1 S1 80.66(3) . . ?
N1 Ni1 S3 93.83(8) . . ?
N5 Ni1 S3 92.56(7) . . ?
N3 Ni1 S3 173.57(7) . . ?
S2 Ni1 S3 80.95(3) . . ?
S1 Ni1 S3 85.54(3) . . ?
N2 Ni2 N6 91.21(11) . . ?
N2 Ni2 N4 90.53(10) . . ?
N6 Ni2 N4 89.40(11) . . ?
N2 Ni2 S2 174.14(8) . . ?
N6 Ni2 S2 93.45(8) . . ?
N4 Ni2 S2 93.08(7) . . ?
N2 Ni2 S1 92.97(8) . . ?
N6 Ni2 S1 175.29(7) . . ?
N4 Ni2 S1 92.74(8) . . ?
S2 Ni2 S1 82.25(4) . . ?
N2 Ni2 S3 93.90(8) . . ?
N6 Ni2 S3 91.44(8) . . ?
N4 Ni2 S3 175.48(7) . . ?
S2 Ni2 S3 82.44(3) . . ?
S1 Ni2 S3 86.11(3) . . ?
Ni1 S1 Ni2 80.53(3) . . ?
C101 S1 Ni1 103.38(10) . . ?
C101 S1 Ni2 103.30(11) . . ?
C102 C101 S1 120.9(2) . . ?
C106 C101 S1 119.9(2) . . ?
C102 C101 C106 119.2(3) . . ?
C101 C102 C103 119.5(3) . . ?
C101 C102 C107 121.6(3) . . ?
C103 C102 C107 119.0(3) . . ?
C102 C103 C104 122.3(3) . . ?
C103 C104 C105 117.4(3) . . ?
C103 C104 C108 122.6(3) . . ?
C105 C104 C108 120.0(3) . . ?
C106 C105 C104 121.9(3) . . ?
C101 C106 C105 119.7(3) . . ?
C101 C106 C109 120.9(3) . . ?
C105 C106 C109 119.4(3) . . ?
N1 C107 C102 110.6(3) . . ?
N2 C109 C106 109.9(2) . . ?
C107 N1 Ni1 116.1(2) . . ?
C109 N2 Ni2 116.6(2) . . ?
C104 C108 C110 110.8(3) . . ?
C104 C108 C111 111.8(3) . . ?
C104 C108 C112 108.6(3) . . ?
C110 C108 C111 107.2(4) . . ?
C110 C108 C112 110.0(4) . . ?
C111 C108 C112 108.3(4) . . ?
C201 S2 Ni1 105.32(10) . . ?
C201 S2 Ni2 106.27(10) . . ?
Ni1 S2 Ni2 82.28(3) . . ?
C202 C201 S2 120.2(2) . . ?
C206 C201 S2 120.0(2) . . ?
C202 C201 C206 119.6(3) . . ?
C201 C202 C203 119.0(3) . . ?
C201 C202 C207 122.3(3) . . ?
C203 C202 C207 118.6(3) . . ?
C202 C203 C204 122.6(3) . . ?
C203 C204 C205 117.4(3) . . ?
C203 C204 C208 120.9(3) . . ?
C205 C204 C208 121.6(3) . . ?
C204 C205 C206 122.3(3) . . ?
C201 C206 C205 119.0(3) . . ?
C201 C206 C209 121.3(3) . . ?
C205 C206 C209 119.7(3) . . ?
N3 C207 C202 111.6(2) . . ?
N4 C209 C206 112.0(3) . . ?
C207 N3 Ni1 115.3(2) . . ?
C209 N4 Ni2 115.2(2) . . ?
C204 C208 C210 115.8(4) . . ?
C204 C208 C211 108.9(4) . . ?
C204 C208 C212 109.8(4) . . ?
C204 C208 C213 108.4(7) . . ?
C204 C208 C214 115.6(6) . . ?
C204 C208 C215 101.8(6) . . ?
C210 C208 C211 103.5(4) . . ?
C210 C208 C212 113.7(5) . . ?
C211 C208 C212 104.1(5) . . ?
C213 C208 C214 122.2(9) . . ?
C213 C208 C215 101.2(9) . . ?
C214 C208 C215 104.4(8) . . ?
C301 S3 Ni1 101.32(10) . . ?
C301 S3 Ni2 102.28(10) . . ?
Ni2 S3 Ni1 77.68(3) . . ?
C302 C301 S3 120.3(2) . . ?
C306 C301 S3 120.8(2) . . ?
C302 C301 C306 118.9(3) . . ?
C301 C302 C303 119.5(3) . . ?
C301 C302 C307 121.5(3) . . ?
C303 C302 C307 119.0(3) . . ?
C302 C303 C304 122.9(3) . . ?
C303 C304 C305 116.5(3) . . ?
C303 C304 C308 119.7(3) . . ?
C305 C304 C308 123.7(3) . . ?
C304 C305 C306 122.6(3) . . ?
C301 C306 C305 119.5(3) . . ?
C301 C306 C309 120.9(3) . . ?
C305 C306 C309 119.6(3) . . ?
N5 C307 C302 110.1(2) . . ?
N6 C309 C306 111.2(3) . . ?
C307 N5 Ni1 116.2(2) . . ?
C309 N6 Ni2 117.3(2) . . ?
C304 C308 C311 112.0(3) . . ?
C304 C308 C312 110.5(3) . . ?
C304 C308 C313 107.3(3) . . ?
C310 C308 C311 109.4(4) . . ?
C310 C308 C312 109.0(4) . . ?
C311 C308 C312 108.5(4) . . ?
C401 B1 C407 108.8(3) . . ?
C401 B1 C413 113.3(3) . . ?
C401 B1 C419 107.5(3) . . ?
C407 B1 C413 106.2(3) . . ?
C407 B1 C419 111.3(3) . . ?
C413 B1 C419 109.8(3) . . ?
C402 C401 B1 122.4(3) . . ?
C406 C401 B1 122.9(3) . . ?
C402 C401 C406 114.6(3) . . ?
C401 C402 C403 123.5(3) . . ?
C402 C403 C404 119.4(4) . . ?
C403 C404 C405 119.0(4) . . ?
C404 C405 C406 120.7(4) . . ?
C401 C406 C405 122.8(4) . . ?
C408 C407 C412 114.4(3) . . ?
C408 C407 B1 122.3(3) . . ?
C412 C407 B1 123.2(3) . . ?
C409 C408 C407 123.4(3) . . ?
C408 C409 C410 120.3(4) . . ?
C409 C410 C411 118.7(3) . . ?
C410 C411 C412 120.6(4) . . ?
C407 C412 C411 122.6(4) . . ?
C414 C413 C418 114.4(3) . . ?
C414 C413 B1 124.9(3) . . ?
C418 C413 B1 120.2(3) . . ?
C413 C414 C415 123.3(4) . . ?
C414 C415 C416 120.1(4) . . ?
C415 C416 C417 118.7(4) . . ?
C416 C417 C418 120.5(4) . . ?
C413 C418 C417 122.9(4) . . ?
C420 C419 C424 114.4(3) . . ?
C420 C419 B1 123.4(3) . . ?
C424 C419 B1 122.1(3) . . ?
C419 C420 C421 122.7(4) . . ?
C420 C421 C422 120.5(4) . . ?
C421 C422 C423 119.0(4) . . ?
C422 C423 C424 120.2(4) . . ?
C419 C424 C423 123.1(4) . . ?
C501 B2 C507 111.3(3) . . ?
C501 B2 C513 105.4(2) . . ?
C501 B2 C519 111.2(3) . . ?
C507 B2 C513 110.1(3) . . ?
C507 B2 C519 105.3(2) . . ?
C513 B2 C519 113.6(3) . . ?
C502 C501 B2 124.2(3) . . ?
C506 C501 B2 120.7(3) . . ?
C502 C501 C506 115.0(3) . . ?
C501 C502 C503 122.8(4) . . ?
C502 C503 C504 120.3(4) . . ?
C503 C504 C505 119.1(3) . . ?
C504 C505 C506 120.4(4) . . ?
C501 C506 C505 122.3(4) . . ?
C508 C507 B2 124.3(3) . . ?
C512 C507 B2 120.3(3) . . ?
C508 C507 C512 115.2(3) . . ?
C507 C508 C509 122.8(3) . . ?
C508 C509 C510 120.3(3) . . ?
C509 C510 C511 118.5(3) . . ?
C510 C511 C512 121.0(4) . . ?
C507 C512 C511 122.1(3) . . ?
C514 C513 B2 118.8(3) . . ?
C518 C513 B2 126.6(3) . . ?
C514 C513 C518 114.6(3) . . ?
C513 C514 C515 123.1(4) . . ?
C514 C515 C516 119.6(4) . . ?
C515 C516 C517 119.0(4) . . ?
C516 C517 C518 120.7(4) . . ?
C513 C518 C517 123.0(4) . . ?
C520 C519 B2 120.8(3) . . ?
C524 C519 B2 124.5(3) . . ?
C520 C519 C524 114.6(3) . . ?
C519 C520 C521 122.5(4) . . ?
C520 C521 C522 120.6(4) . . ?
C521 C522 C523 118.9(4) . . ?
C522 C523 C524 120.4(4) . . ?
C519 C524 C523 122.9(4) . . ?

loop_
_geom_bond_atom_site_label_1
_geom_bond_atom_site_label_2
_geom_bond_distance
_geom_bond_site_symmetry_2
_geom_bond_publ_flag
Ni1 N1 2.072(3) . ?
Ni1 N3 2.120(3) . ?
Ni1 N5 2.085(2) . ?
Ni1 S1 2.3773(9) . ?
Ni1 S2 2.3593(9) . ?
Ni1 S3 2.4486(12) . ?
Ni2 N2 2.027(3) . ?
Ni2 N4 2.115(3) . ?
Ni2 N6 2.113(3) . ?
Ni2 S1 2.3632(10) . ?
Ni2 S2 2.2975(9) . ?
Ni2 S3 2.4370(9) . ?
S1 C101 1.764(3) . ?
C101 C102 1.401(4) . ?
C101 C106 1.401(4) . ?
C102 C103 1.390(5) . ?
C102 C107 1.501(4) . ?
C103 C104 1.385(5) . ?
C104 C105 1.395(5) . ?
C104 C108 1.530(5) . ?
C105 C106 1.390(4) . ?
C106 C109 1.498(4) . ?
C107 N1 1.493(4) . ?
C109 N2 1.493(4) . ?
C108 C110 1.505(5) . ?
C108 C111 1.534(6) . ?
C108 C112 1.506(7) . ?
S2 C201 1.757(3) . ?
C201 C202 1.406(4) . ?
C201 C206 1.410(4) . ?
C202 C203 1.385(4) . ?
C202 C207 1.506(4) . ?
C203 C204 1.389(4) . ?
C204 C205 1.392(5) . ?
C204 C208 1.530(5) . ?
C205 C206 1.388(5) . ?
C206 C209 1.505(5) . ?
C207 N3 1.480(4) . ?
C209 N4 1.480(4) . ?
C208 C210 1.494(7) . ?
C208 C211 1.650(9) . ?
C208 C212 1.454(9) . ?
C208 C213 1.47(2) . ?
C208 C214 1.370(13) . ?
C208 C215 1.698(14) . ?
S3 C301 1.775(3) . ?
C301 C302 1.405(4) . ?
C301 C306 1.397(4) . ?
C302 C303 1.385(4) . ?
C302 C307 1.503(4) . ?
C303 C304 1.386(5) . ?
C304 C305 1.392(4) . ?
C304 C308 1.531(5) . ?
C305 C306 1.394(5) . ?
C306 C309 1.503(4) . ?
C307 N5 1.481(4) . ?
C309 N6 1.486(4) . ?
C308 C310 1.522(6) . ?
C308 C311 1.527(6) . ?
C308 C312 1.537(6) . ?
B1 C401 1.656(5) . ?
B1 C407 1.656(4) . ?
B1 C413 1.648(5) . ?
B1 C419 1.646(5) . ?
C401 C402 1.388(5) . ?
C401 C406 1.398(5) . ?
C402 C403 1.406(5) . ?
C403 C404 1.375(6) . ?
C404 C405 1.369(7) . ?
C405 C406 1.391(6) . ?
C407 C408 1.396(5) . ?
C407 C412 1.396(5) . ?
C408 C409 1.383(5) . ?
C409 C410 1.368(6) . ?
C410 C411 1.373(6) . ?
C411 C412 1.391(5) . ?
C413 C414 1.395(5) . ?
C413 C418 1.397(5) . ?
C414 C415 1.389(6) . ?
C415 C416 1.374(7) . ?
C416 C417 1.374(6) . ?
C417 C418 1.388(6) . ?
C419 C420 1.399(5) . ?
C419 C424 1.405(5) . ?
C420 C421 1.389(5) . ?
C421 C422 1.369(6) . ?
C422 C423 1.373(6) . ?
C423 C424 1.383(5) . ?
B2 C501 1.647(4) . ?
B2 C507 1.649(5) . ?
B2 C513 1.654(5) . ?
B2 C519 1.645(5) . ?
C501 C502 1.397(5) . ?
C501 C506 1.395(5) . ?
C502 C503 1.387(5) . ?
C503 C504 1.359(7) . ?
C504 C505 1.380(6) . ?
C505 C506 1.387(5) . ?
C507 C508 1.389(5) . ?
C507 C512 1.409(5) . ?
C508 C509 1.395(5) . ?
C509 C510 1.372(5) . ?
C510 C511 1.384(6) . ?
C511 C512 1.378(5) . ?
C513 C514 1.410(5) . ?
C513 C518 1.406(5) . ?
C514 C515 1.396(5) . ?
C515 C516 1.391(6) . ?
C516 C517 1.376(6) . ?
C517 C518 1.386(5) . ?
C519 C520 1.405(5) . ?
C519 C524 1.392(5) . ?
C520 C521 1.388(6) . ?
C521 C522 1.364(7) . ?
C522 C523 1.372(6) . ?
C523 C524 1.387(5) . ?
O C1 1.341(7) . ?
